data_4331352
loop_
_publ_author_name
'Weiwei Ju'
'Deng Zhang'
'Dunru Zhu'
'Yan Xu'

_publ_section_title
;
 l- and d-[Ln(HCO2)(SO4)(H2O)]n (Ln = La, Ce, Pr, Nd, and Eu): Chiral
 Enantiomerically 3D Architectures Constructed by Double -[Ln-O]n- Helices
;
_journal_name_full 'Inorganic Chemistry'
_journal_page_first 13373
_journal_page_last 13379
_journal_paper_doi 10.1021/ic302134m
_journal_volume 51
_journal_year 2012
_chemical_formula_sum 'C H3 O7 Pr S'
_chemical_formula_weight 300.00
_chemical_name_systematic
; 
 ? 
;
_space_group_IT_number 78
_symmetry_cell_setting tetragonal
_symmetry_space_group_name_Hall 'P 4cw'
_symmetry_space_group_name_H-M 'P 43'
_atom_sites_solution_hydrogens geom
_atom_sites_solution_primary direct
_atom_sites_solution_secondary difmap
_audit_creation_method SHELXL-97
_cell_angle_alpha 90.00
_cell_angle_beta 90.00
_cell_angle_gamma 90.00
_cell_formula_units_Z 4
_cell_length_a 6.9873(5)
_cell_length_b 6.9873(5)
_cell_length_c 11.7373(17)
_cell_measurement_reflns_used 3839
_cell_measurement_temperature 296(2)
_cell_measurement_theta_max 26.721
_cell_measurement_theta_min 2.908
_cell_volume 573.04(10)
_computing_cell_refinement 'SAINT (Bruker, 2005)'
_computing_data_collection 'APEX2 (Bruker, 2005)'
_computing_data_reduction SAINT
_computing_molecular_graphics SHELXTL
_computing_publication_material SHELXTL
_computing_structure_refinement 'SHELXL-97 (Sheldrick, 1997)'
_computing_structure_solution 'SHELXS-97 (Sheldrick, 1990)'
_diffrn_ambient_temperature 296(2)
_diffrn_measured_fraction_theta_full 0.998
_diffrn_measured_fraction_theta_max 0.998
_diffrn_measurement_device_type 'Bruker Apex2 CCD'
_diffrn_measurement_method '\w scans'
_diffrn_radiation_monochromator graphite
_diffrn_radiation_source 'fine-focus sealed tube'
_diffrn_radiation_type MoK\a
_diffrn_radiation_wavelength 0.71073
_diffrn_reflns_av_R_equivalents 0.0331
_diffrn_reflns_av_sigmaI/netI 0.0339
_diffrn_reflns_limit_h_max 8
_diffrn_reflns_limit_h_min -8
_diffrn_reflns_limit_k_max 7
_diffrn_reflns_limit_k_min -8
_diffrn_reflns_limit_l_max 14
_diffrn_reflns_limit_l_min -14
_diffrn_reflns_number 4193
_diffrn_reflns_theta_full 25.92
_diffrn_reflns_theta_max 25.92
_diffrn_reflns_theta_min 2.92
_exptl_absorpt_coefficient_mu 8.846
_exptl_absorpt_correction_T_max 0.4716
_exptl_absorpt_correction_T_min 0.3318
_exptl_absorpt_correction_type multi-scan
_exptl_crystal_colour Green
_exptl_crystal_density_diffrn 3.477
_exptl_crystal_description 'tetragonal pyramid'
_exptl_crystal_F_000 560
_exptl_crystal_size_max 0.16
_exptl_crystal_size_mid 0.14
_exptl_crystal_size_min 0.10
_refine_diff_density_max 0.815
_refine_diff_density_min -1.006
_refine_diff_density_rms 0.162
_refine_ls_abs_structure_details 'Flack H D (1983), Acta Cryst. A39, 876-881'
_refine_ls_abs_structure_Flack -0.051(18)
_refine_ls_extinction_coef 0.286(5)
_refine_ls_extinction_expression Fc^*^=kFc[1+0.001xFc^2^\l^3^/sin(2\q)]^-1/4^
_refine_ls_extinction_method SHELXL
_refine_ls_goodness_of_fit_ref 1.055
_refine_ls_hydrogen_treatment mixed
_refine_ls_matrix_type full
_refine_ls_number_parameters 102
_refine_ls_number_reflns 1109
_refine_ls_number_restraints 7
_refine_ls_restrained_S_all 1.052
_refine_ls_R_factor_all 0.0174
_refine_ls_R_factor_gt 0.0173
_refine_ls_shift/su_max 0.003
_refine_ls_shift/su_mean 0.000
_refine_ls_structure_factor_coef Fsqd
_refine_ls_weighting_details 'calc w=1/[\s^2^(Fo^2^)+(0.0194P)^2^+0.0000P] where P=(Fo^2^+2Fc^2^)/3'
_refine_ls_weighting_scheme calc
_refine_ls_wR_factor_gt 0.0404
_refine_ls_wR_factor_ref 0.0405
_reflns_number_gt 1106
_reflns_number_total 1109
_reflns_threshold_expression >2sigma(I)
_cod_data_source_file ic302134m_si_001_03.cif
_cod_data_source_block 3
_cod_depositor_comments
;
The following automatic conversions were performed:

'_exptl_absorpt_correction_type' value 'multi-scans' was replaced
with the value 'multi-scan' as specified in the replacement file
'src/cod-tools/trunk/data/replacement-values/replacement_values.lst'.

Automatic conversion script
Id: cif_fix_values 5376 2017-05-30 11:51:03Z andrius 
;
_cod_database_code 4331352

loop_
_symmetry_equiv_pos_as_xyz
'x, y, z'
'-x, -y, z+1/2'
'-y, x, z+3/4'
'y, -x, z+1/4'

loop_
_atom_site_label
_atom_site_type_symbol
_atom_site_fract_x
_atom_site_fract_y
_atom_site_fract_z
_atom_site_U_iso_or_equiv
_atom_site_adp_type
_atom_site_occupancy
_atom_site_symmetry_multiplicity
_atom_site_calc_flag
_atom_site_refinement_flags
Pr1 Pr 0.61399(3) 0.13244(3) 0.23073(6) 0.00642(14) Uani 1 1 d .
S1 S 0.73662(16) 0.11363(15) -0.07729(8) 0.0063(2) Uani 1 1 d .
O1 O 0.8341(6) 0.2912(6) -0.1065(4) 0.0186(8) Uani 1 1 d .
O2 O 0.6148(5) 0.1409(6) 0.0236(4) 0.0196(12) Uani 1 1 d .
O3 O 0.6184(5) 0.0583(6) -0.1748(3) 0.0171(8) Uani 1 1 d .
O4 O 0.8787(5) -0.0390(5) -0.0544(3) 0.0128(8) Uani 1 1 d .
O5 O 0.6597(5) 0.4764(5) 0.1550(3) 0.0141(8) Uani 1 1 d D
O6 O 0.6532(5) 0.7911(5) 0.1459(3) 0.0149(8) Uani 1 1 d D
C1 C 0.6111(8) 0.6377(7) 0.1941(5) 0.0149(12) Uani 1 1 d D
H1 H 0.527(7) 0.639(3) 0.255(4) 0.018 Uiso 1 1 d D
O1W O 0.7530(6) -0.0692(7) 0.3878(3) 0.0221(10) Uani 1 1 d D
H1WA H 0.680(7) -0.110(9) 0.437(5) 0.033 Uiso 1 1 d D
H1WB H 0.862(5) -0.044(11) 0.412(5) 0.033 Uiso 1 1 d D

loop_
_atom_site_aniso_label
_atom_site_aniso_U_11
_atom_site_aniso_U_22
_atom_site_aniso_U_33
_atom_site_aniso_U_23
_atom_site_aniso_U_13
_atom_site_aniso_U_12
Pr1 0.00695(17) 0.00767(18) 0.00463(16) 0.00062(10) 0.00086(11) -0.00072(8)
S1 0.0089(6) 0.0059(6) 0.0042(5) -0.0015(4) -0.0008(4) 0.0000(4)
O1 0.026(2) 0.0103(19) 0.0191(18) -0.0016(15) -0.0050(15) -0.0057(18)
O2 0.023(2) 0.029(2) 0.006(2) 0.0008(13) 0.0070(13) 0.0123(16)
O3 0.015(2) 0.024(2) 0.013(2) -0.0021(17) -0.0094(14) -0.0045(15)
O4 0.0139(18) 0.0095(17) 0.0149(18) 0.0007(14) 0.0037(13) 0.0034(14)
O5 0.016(2) 0.0088(18) 0.0172(18) 0.0018(15) 0.0044(15) -0.0007(15)
O6 0.024(2) 0.0095(18) 0.0107(17) 0.0002(15) 0.0018(14) -0.0031(15)
C1 0.018(3) 0.011(3) 0.016(2) -0.0020(19) 0.010(2) -0.003(2)
O1W 0.015(2) 0.033(2) 0.018(2) 0.0101(18) -0.0059(17) -0.0013(18)

loop_
_atom_type_symbol
_atom_type_description
_atom_type_scat_dispersion_real
_atom_type_scat_dispersion_imag
_atom_type_scat_source
C C 0.0033 0.0016 'International Tables Vol C Tables 4.2.6.8 and 6.1.1.4'
H H 0.0000 0.0000 'International Tables Vol C Tables 4.2.6.8 and 6.1.1.4'
O O 0.0106 0.0060 'International Tables Vol C Tables 4.2.6.8 and 6.1.1.4'
S S 0.1246 0.1234 'International Tables Vol C Tables 4.2.6.8 and 6.1.1.4'
Pr Pr -0.2180 2.8214 'International Tables Vol C Tables 4.2.6.8 and 6.1.1.4'

loop_
_geom_angle_atom_site_label_1
_geom_angle_atom_site_label_2
_geom_angle_atom_site_label_3
_geom_angle
_geom_angle_site_symmetry_1
_geom_angle_site_symmetry_3
O3 Pr1 O2 118.81(14) 2_655 .
O3 Pr1 O4 137.23(13) 2_655 4_665
O2 Pr1 O4 80.25(12) . 4_665
O3 Pr1 O1 67.98(13) 2_655 4_565
O2 Pr1 O1 65.70(13) . 4_565
O4 Pr1 O1 145.81(13) 4_665 4_565
O3 Pr1 O1W 66.89(13) 2_655 .
O2 Pr1 O1W 138.20(14) . .
O4 Pr1 O1W 74.03(13) 4_665 .
O1 Pr1 O1W 134.77(14) 4_565 .
O3 Pr1 O5 140.13(13) 2_655 .
O2 Pr1 O5 68.47(13) . .
O4 Pr1 O5 81.36(10) 4_665 .
O1 Pr1 O5 83.29(11) 4_565 .
O1W Pr1 O5 136.53(13) . .
O3 Pr1 O6 74.68(13) 2_655 1_545
O2 Pr1 O6 68.85(12) . 1_545
O4 Pr1 O6 78.64(10) 4_665 1_545
O1 Pr1 O6 91.38(12) 4_565 1_545
O1W Pr1 O6 74.11(13) . 1_545
O5 Pr1 O6 135.18(12) . 1_545
O3 Pr1 O5 72.75(12) 2_655 4_565
O2 Pr1 O5 138.49(12) . 4_565
O4 Pr1 O5 119.83(11) 4_665 4_565
O1 Pr1 O5 86.45(12) 4_565 4_565
O1W Pr1 O5 83.27(13) . 4_565
O5 Pr1 O5 78.65(12) . 4_565
O6 Pr1 O5 145.63(11) 1_545 4_565
O3 Pr1 O6 106.54(13) 2_655 4_565
O2 Pr1 O6 133.78(13) . 4_565
O4 Pr1 O6 72.03(11) 4_665 4_565
O1 Pr1 O6 130.40(13) 4_565 4_565
O1W Pr1 O6 67.28(13) . 4_565
O5 Pr1 O6 71.31(11) . 4_565
O6 Pr1 O6 136.37(14) 1_545 4_565
O5 Pr1 O6 47.82(12) 4_565 4_565
O3 Pr1 C1 89.06(15) 2_655 4_565
O2 Pr1 C1 142.91(15) . 4_565
O4 Pr1 C1 95.83(12) 4_665 4_565
O1 Pr1 C1 109.17(14) 4_565 4_565
O1W Pr1 C1 73.10(16) . 4_565
O5 Pr1 C1 74.47(14) . 4_565
O6 Pr1 C1 146.99(14) 1_545 4_565
O5 Pr1 C1 24.05(12) 4_565 4_565
O6 Pr1 C1 23.80(12) 4_565 4_565
O1 S1 O3 107.7(2) . .
O1 S1 O2 110.5(2) . .
O3 S1 O2 109.7(2) . .
O1 S1 O4 110.0(2) . .
O3 S1 O4 109.3(2) . .
O2 S1 O4 109.6(2) . .
S1 O1 Pr1 136.0(3) . 3_654
S1 O2 Pr1 143.4(2) . .
S1 O3 Pr1 154.0(3) . 2_654
S1 O4 Pr1 135.9(2) . 3_644
C1 O5 Pr1 132.2(3) . .
C1 O5 Pr1 95.9(3) . 3_654
Pr1 O5 Pr1 131.45(15) . 3_654
C1 O6 Pr1 126.2(3) . 1_565
C1 O6 Pr1 93.5(3) . 3_654
Pr1 O6 Pr1 137.88(14) 1_565 3_654
O6 C1 O5 122.6(5) . .
O6 C1 Pr1 62.7(3) . 3_654
O5 C1 Pr1 60.1(3) . 3_654
O6 C1 H1 119.2(16) . .
O5 C1 H1 117.6(16) . .
Pr1 C1 H1 175(4) 3_654 .
Pr1 O1W H1WA 118(5) . .
Pr1 O1W H1WB 119(5) . .
H1WA O1W H1WB 113(4) . .

loop_
_geom_bond_atom_site_label_1
_geom_bond_atom_site_label_2
_geom_bond_distance
_geom_bond_site_symmetry_2
Pr1 O3 2.375(4) 2_655
Pr1 O2 2.432(5) .
Pr1 O4 2.461(4) 4_665
Pr1 O1 2.488(4) 4_565
Pr1 O1W 2.516(4) .
Pr1 O5 2.582(4) .
Pr1 O6 2.599(4) 1_545
Pr1 O5 2.687(4) 4_565
Pr1 O6 2.745(4) 4_565
Pr1 C1 3.084(5) 4_565
S1 O1 1.456(4) .
S1 O3 1.464(4) .
S1 O2 1.471(4) .
S1 O4 1.481(4) .
O1 Pr1 2.488(4) 3_654
O3 Pr1 2.375(4) 2_654
O4 Pr1 2.461(4) 3_644
O5 C1 1.263(6) .
O5 Pr1 2.687(4) 3_654
O6 C1 1.247(6) .
O6 Pr1 2.599(4) 1_565
O6 Pr1 2.745(4) 3_654
C1 Pr1 3.084(5) 3_654
C1 H1 0.92(2) .
O1W H1WA 0.82(2) .
O1W H1WB 0.83(2) .
